data_7207494
loop_
_publ_author_name
'Gu, Ja-Min'
'Kim, Sung-Jin'
'Kim, Youngmee'
'Huh, Seong'

_publ_section_title
;
 Structural isomerism of an anionic nanoporous In-MOF with interpenetrated
 diamond-like topology
;
_journal_issue 5
_journal_name_full CrystEngComm
_journal_page_first 1819
_journal_paper_doi 10.1039/c2ce06538j
_journal_volume 14
_journal_year 2012
_chemical_formula_sum 'C32 H16 In N O8'
_chemical_formula_weight 657.28
_chemical_name_systematic
;
?
;
_space_group_IT_number 52
_symmetry_cell_setting orthorhombic
_symmetry_space_group_name_Hall '-P 2a 2bc'
_symmetry_space_group_name_H-M 'P n n a'
_atom_sites_solution_hydrogens geom
_atom_sites_solution_primary direct
_atom_sites_solution_secondary difmap
_audit_creation_method SHELXTL
_cell_angle_alpha 90.00(3)
_cell_angle_beta 90.00(3)
_cell_angle_gamma 90.00(3)
_cell_formula_units_Z 4
_cell_length_a 12.251(3)
_cell_length_b 18.631(4)
_cell_length_c 20.976(4)
_cell_measurement_reflns_used 4537
_cell_measurement_temperature 293(2)
_cell_measurement_theta_max 20.60
_cell_measurement_theta_min 2.24
_cell_volume 4787.7(18)
_computing_cell_refinement 'Bruker SMART'
_computing_data_collection 'Bruker SMART'
_computing_data_reduction 'Bruker SAINT'
_computing_molecular_graphics 'Bruker SHELXTL'
_computing_publication_material 'Bruker SHELXTL'
_computing_structure_refinement 'SHELXL-97 (Sheldrick, 1997)'
_computing_structure_solution 'SHELXS-97 (Sheldrick, 1990)'
_diffrn_ambient_temperature 293(2)
_diffrn_measured_fraction_theta_full 0.981
_diffrn_measured_fraction_theta_max 0.981
_diffrn_measurement_device_type 'CCD area detector'
_diffrn_measurement_method 'phi and omega scans'
_diffrn_radiation_monochromator graphite
_diffrn_radiation_source 'fine-focus sealed tube'
_diffrn_radiation_type MoK\a
_diffrn_radiation_wavelength 0.71073
_diffrn_reflns_av_R_equivalents 0.0328
_diffrn_reflns_av_sigmaI/netI 0.0081
_diffrn_reflns_limit_h_max 15
_diffrn_reflns_limit_h_min -15
_diffrn_reflns_limit_k_max 22
_diffrn_reflns_limit_k_min -22
_diffrn_reflns_limit_l_max 24
_diffrn_reflns_limit_l_min -24
_diffrn_reflns_number 140588
_diffrn_reflns_theta_full 26.00
_diffrn_reflns_theta_max 26.00
_diffrn_reflns_theta_min 1.93
_exptl_absorpt_coefficient_mu 0.525
_exptl_absorpt_correction_type none
_exptl_crystal_colour colorless
_exptl_crystal_density_diffrn 0.912
_exptl_crystal_density_method 'not measured'
_exptl_crystal_description octagon
_exptl_crystal_F_000 1312
_exptl_crystal_size_max 0.25
_exptl_crystal_size_mid 0.20
_exptl_crystal_size_min 0.18
_refine_diff_density_max 2.260
_refine_diff_density_min -0.665
_refine_diff_density_rms 0.174
_refine_ls_extinction_method none
_refine_ls_goodness_of_fit_ref 1.132
_refine_ls_hydrogen_treatment constr
_refine_ls_matrix_type full
_refine_ls_number_parameters 193
_refine_ls_number_reflns 4623
_refine_ls_number_restraints 4
_refine_ls_restrained_S_all 1.132
_refine_ls_R_factor_all 0.0829
_refine_ls_R_factor_gt 0.0754
_refine_ls_shift/su_max 0.002
_refine_ls_shift/su_mean 0.000
_refine_ls_structure_factor_coef Fsqd
_refine_ls_weighting_details 'calc w=1/[\s^2^(Fo^2^)+(0.1046P)^2^+31.5055P] where P=(Fo^2^+2Fc^2^)/3'
_refine_ls_weighting_scheme calc
_refine_ls_wR_factor_gt 0.2198
_refine_ls_wR_factor_ref 0.2276
_reflns_number_gt 3979
_reflns_number_total 4623
_reflns_threshold_expression >2sigma(I)
_cod_data_source_file c2ce06538j.txt
_cod_data_source_block In-MOF_2
_cod_depositor_comments
;
The following automatic conversions were performed:

'_symmetry_cell_setting' value 'Orthorhombic' changed to
'orthorhombic' according to
/home/saulius/struct/CIF-dictionaries/cif_core.dic dictionary named
'cif_core.dic' version 2.4.1 from 2010-06-29.

Automatic conversion script
Id: cif_fix_values 1715 2011-07-08 13:25:40Z adriana 
;
_cod_original_cell_volume 4787.7(17)
_cod_original_sg_symbol_H-M Pnna
_cod_database_code 7207494

loop_
_symmetry_equiv_pos_as_xyz
'x, y, z'
'-x+1/2, -y, z'
'-x+1/2, y+1/2, -z+1/2'
'x, -y+1/2, -z+1/2'
'-x, -y, -z'
'x-1/2, y, -z'
'x-1/2, -y-1/2, z-1/2'
'-x, y-1/2, z-1/2'

loop_
_atom_site_label
_atom_site_type_symbol
_atom_site_fract_x
_atom_site_fract_y
_atom_site_fract_z
_atom_site_U_iso_or_equiv
_atom_site_adp_type
_atom_site_occupancy
_atom_site_symmetry_multiplicity
_atom_site_calc_flag
_atom_site_refinement_flags
In1 In 0.7500 0.0000 0.37340(2) 0.0202(2) Uani 1 2 d S
O1 O 0.8872(3) 0.04705(19) 0.4326(2) 0.0318(9) Uani 1 1 d .
O2 O 0.7225(4) 0.0814(2) 0.4559(2) 0.0392(10) Uani 1 1 d .
O3 O 1.1060(4) 0.4578(2) 0.8144(2) 0.0441(11) Uani 1 1 d .
O4 O 1.2665(4) 0.4200(3) 0.7888(3) 0.0497(13) Uani 1 1 d .
C1 C 0.8239(5) 0.0845(3) 0.4656(3) 0.0297(12) Uani 1 1 d .
C2 C 0.8711(4) 0.1323(3) 0.5151(3) 0.0320(12) Uani 1 1 d .
C3 C 0.9775(5) 0.1255(3) 0.5403(3) 0.0333(12) Uani 1 1 d .
H3 H 1.0197 0.0871 0.5265 0.040 Uiso 1 1 calc R
C4 C 1.0228(5) 0.1716(3) 0.5839(3) 0.0378(14) Uani 1 1 d .
H4 H 1.0925 0.1637 0.6000 0.045 Uiso 1 1 calc R
C5 C 0.9657(5) 0.2265(3) 0.6020(3) 0.0397(14) Uani 1 1 d .
C6 C 0.8593(6) 0.2336(3) 0.5764(4) 0.054(2) Uani 1 1 d .
H6 H 0.8183 0.2731 0.5890 0.065 Uiso 1 1 calc R
C7 C 0.8121(5) 0.1865(3) 0.5344(4) 0.0478(18) Uani 1 1 d .
H7 H 0.7409 0.1929 0.5202 0.057 Uiso 1 1 calc R
C8 C 1.0161(5) 0.2767(3) 0.6476(3) 0.0409(15) Uani 1 1 d .
C9 C 1.1298(6) 0.2857(4) 0.6476(4) 0.0532(19) Uani 1 1 d .
H9 H 1.1726 0.2611 0.6182 0.064 Uiso 1 1 calc R
C10 C 1.1775(7) 0.3310(4) 0.6911(4) 0.0560(19) Uani 1 1 d .
H10 H 1.2532 0.3351 0.6926 0.067 Uiso 1 1 calc R
C11 C 1.1146(6) 0.3703(3) 0.7326(3) 0.0427(15) Uani 1 1 d .
C12 C 1.0034(6) 0.3630(3) 0.7325(4) 0.0492(17) Uani 1 1 d .
H12 H 0.9614 0.3895 0.7609 0.059 Uiso 1 1 calc R
C13 C 0.9530(6) 0.3164(3) 0.6902(4) 0.0469(16) Uani 1 1 d .
H13 H 0.8774 0.3116 0.6902 0.056 Uiso 1 1 calc R
C14 C 1.1652(6) 0.4193(3) 0.7808(3) 0.0432(16) Uani 1 1 d .
N1 N 0.1099(12) 0.1384(10) 0.3137(8) 0.084(5) Uani 0.50 1 d PD
C21 C 0.2071(15) 0.1630(15) 0.2779(11) 0.118(9) Uiso 0.50 1 d PD
C22 C 0.178(2) 0.2095(12) 0.2235(10) 0.087(6) Uiso 0.50 1 d PD
C23 C 0.0372(17) 0.1808(16) 0.3557(12) 0.123(10) Uiso 0.50 1 d PD
C24 C -0.0714(16) 0.2093(12) 0.3382(10) 0.080(5) Uiso 0.50 1 d PD

loop_
_atom_site_aniso_label
_atom_site_aniso_U_11
_atom_site_aniso_U_22
_atom_site_aniso_U_33
_atom_site_aniso_U_23
_atom_site_aniso_U_13
_atom_site_aniso_U_12
In1 0.0216(3) 0.0092(3) 0.0297(4) 0.000 0.000 0.00020(15)
O1 0.0291(19) 0.0175(17) 0.049(2) -0.0102(16) -0.0018(17) 0.0018(15)
O2 0.027(2) 0.023(2) 0.067(3) -0.014(2) -0.006(2) 0.0003(17)
O3 0.060(3) 0.0193(19) 0.053(3) -0.0074(19) -0.009(2) -0.0130(19)
O4 0.054(3) 0.031(2) 0.065(3) -0.016(2) -0.009(2) -0.011(2)
C1 0.030(3) 0.020(2) 0.040(3) -0.004(2) -0.001(2) 0.003(2)
C2 0.026(3) 0.022(3) 0.048(3) -0.012(2) -0.004(2) 0.002(2)
C3 0.030(3) 0.022(3) 0.048(3) -0.010(2) -0.009(2) 0.004(2)
C4 0.030(3) 0.025(3) 0.058(4) -0.013(3) -0.013(3) 0.002(2)
C5 0.031(3) 0.027(3) 0.061(4) -0.020(3) -0.007(3) 0.001(2)
C6 0.039(3) 0.031(3) 0.093(6) -0.032(4) -0.017(4) 0.011(3)
C7 0.031(3) 0.033(3) 0.079(5) -0.025(3) -0.014(3) 0.009(3)
C8 0.045(3) 0.024(3) 0.054(4) -0.018(3) -0.013(3) 0.000(2)
C9 0.040(4) 0.040(4) 0.079(5) -0.029(4) -0.008(3) -0.003(3)
C10 0.049(4) 0.041(4) 0.077(5) -0.024(4) -0.010(4) -0.010(3)
C11 0.055(4) 0.025(3) 0.048(4) -0.008(3) -0.011(3) -0.010(3)
C12 0.061(4) 0.027(3) 0.060(4) -0.019(3) -0.005(3) -0.002(3)
C13 0.047(4) 0.028(3) 0.065(4) -0.020(3) -0.007(3) -0.001(3)
C14 0.064(5) 0.024(3) 0.041(3) -0.001(3) -0.007(3) -0.015(3)
N1 0.054(8) 0.102(13) 0.095(12) 0.005(10) -0.002(8) -0.028(9)

loop_
_atom_type_symbol
_atom_type_description
_atom_type_scat_dispersion_real
_atom_type_scat_dispersion_imag
_atom_type_scat_source
C C 0.0033 0.0016 'International Tables Vol C Tables 4.2.6.8 and 6.1.1.4'
H H 0.0000 0.0000 'International Tables Vol C Tables 4.2.6.8 and 6.1.1.4'
N N 0.0061 0.0033 'International Tables Vol C Tables 4.2.6.8 and 6.1.1.4'
O O 0.0106 0.0060 'International Tables Vol C Tables 4.2.6.8 and 6.1.1.4'
In In -0.7276 1.3100 'International Tables Vol C Tables 4.2.6.8 and 6.1.1.4'

loop_
_geom_angle_atom_site_label_1
_geom_angle_atom_site_label_2
_geom_angle_atom_site_label_3
_geom_angle
_geom_angle_site_symmetry_1
_geom_angle_site_symmetry_3
O1 In1 O1 113.6(2) . 2_655
O1 In1 O3 81.79(17) . 8_755
O1 In1 O3 137.18(15) 2_655 8_755
O1 In1 O3 137.19(15) . 7_565
O1 In1 O3 81.79(17) 2_655 7_565
O3 In1 O3 114.7(2) 8_755 7_565
O1 In1 O2 56.49(14) . .
O1 In1 O2 74.74(16) 2_655 .
O3 In1 O2 137.43(16) 8_755 .
O3 In1 O2 93.80(16) 7_565 .
O1 In1 O2 74.75(16) . 2_655
O1 In1 O2 56.48(14) 2_655 2_655
O3 In1 O2 93.80(16) 8_755 2_655
O3 In1 O2 137.42(16) 7_565 2_655
O2 In1 O2 83.8(2) . 2_655
O1 In1 O4 96.05(17) . 7_565
O1 In1 O4 136.90(16) 2_655 7_565
O3 In1 O4 75.02(17) 8_755 7_565
O3 In1 O4 55.67(18) 7_565 7_565
O2 In1 O4 99.3(2) . 7_565
O2 In1 O4 166.62(17) 2_655 7_565
O1 In1 O4 136.90(16) . 8_755
O1 In1 O4 96.04(17) 2_655 8_755
O3 In1 O4 55.67(18) 8_755 8_755
O3 In1 O4 75.02(17) 7_565 8_755
O2 In1 O4 166.61(17) . 8_755
O2 In1 O4 99.3(2) 2_655 8_755
O4 In1 O4 80.6(3) 7_565 8_755
O1 In1 C1 28.13(15) . .
O1 In1 C1 94.77(16) 2_655 .
O3 In1 C1 109.52(17) 8_755 .
O3 In1 C1 116.88(16) 7_565 .
O2 In1 C1 28.36(16) . .
O2 In1 C1 78.17(17) 2_655 .
O4 In1 C1 98.39(19) 7_565 .
O4 In1 C1 165.02(17) 8_755 .
O1 In1 C1 94.77(16) . 2_655
O1 In1 C1 28.13(15) 2_655 2_655
O3 In1 C1 116.88(16) 8_755 2_655
O3 In1 C1 109.52(17) 7_565 2_655
O2 In1 C1 78.16(17) . 2_655
O2 In1 C1 28.36(16) 2_655 2_655
O4 In1 C1 165.02(17) 7_565 2_655
O4 In1 C1 98.39(19) 8_755 2_655
C1 In1 C1 86.4(2) . 2_655
O1 In1 C14 109.1(2) . 8_755
O1 In1 C14 118.03(19) 2_655 8_755
O3 In1 C14 27.7(2) 8_755 8_755
O3 In1 C14 95.7(2) 7_565 8_755
O2 In1 C14 165.0(2) . 8_755
O2 In1 C14 96.77(18) 2_655 8_755
O4 In1 C14 76.82(19) 7_565 8_755
O4 In1 C14 28.0(2) 8_755 8_755
C1 In1 C14 137.1(2) . 8_755
C1 In1 C14 109.23(19) 2_655 8_755
O1 In1 C14 118.04(19) . 7_565
O1 In1 C14 109.1(2) 2_655 7_565
O3 In1 C14 95.7(2) 8_755 7_565
O3 In1 C14 27.7(2) 7_565 7_565
O2 In1 C14 96.77(18) . 7_565
O2 In1 C14 165.0(2) 2_655 7_565
O4 In1 C14 28.0(2) 7_565 7_565
O4 In1 C14 76.82(19) 8_755 7_565
C1 In1 C14 109.23(19) . 7_565
C1 In1 C14 137.1(2) 2_655 7_565
C14 In1 C14 86.5(3) 8_755 7_565
C1 O1 In1 93.4(3) . .
C1 O2 In1 90.5(3) . .
C14 O3 In1 93.2(4) . 7_666
C14 O4 In1 91.3(4) . 7_666
O1 C1 O2 119.6(5) . .
O1 C1 C2 118.6(5) . .
O2 C1 C2 121.7(5) . .
O1 C1 In1 58.5(3) . .
O2 C1 In1 61.2(3) . .
C2 C1 In1 176.7(4) . .
C7 C2 C3 117.6(5) . .
C7 C2 C1 117.7(5) . .
C3 C2 C1 124.6(5) . .
C4 C3 C2 124.6(5) . .
C4 C3 H3 117.7 . .
C2 C3 H3 117.7 . .
C5 C4 C3 118.1(6) . .
C5 C4 H4 121.0 . .
C3 C4 H4 121.0 . .
C4 C5 C6 117.3(5) . .
C4 C5 C8 117.7(6) . .
C6 C5 C8 125.0(6) . .
C7 C6 C5 124.9(6) . .
C7 C6 H6 117.5 . .
C5 C6 H6 117.5 . .
C2 C7 C6 117.4(6) . .
C2 C7 H7 121.3 . .
C6 C7 H7 121.3 . .
C13 C8 C9 119.2(6) . .
C13 C8 C5 121.3(6) . .
C9 C8 C5 119.4(6) . .
C10 C9 C8 119.7(7) . .
C10 C9 H9 120.2 . .
C8 C9 H9 120.2 . .
C11 C10 C9 120.6(7) . .
C11 C10 H10 119.7 . .
C9 C10 H10 119.7 . .
C12 C11 C10 120.3(6) . .
C12 C11 C14 118.3(6) . .
C10 C11 C14 121.4(7) . .
C11 C12 C13 120.5(7) . .
C11 C12 H12 119.8 . .
C13 C12 H12 119.8 . .
C12 C13 C8 119.7(7) . .
C12 C13 H13 120.2 . .
C8 C13 H13 120.2 . .
O3 C14 O4 119.8(6) . .
O3 C14 C11 119.7(7) . .
O4 C14 C11 120.5(7) . .
O3 C14 In1 59.2(3) . 7_666
O4 C14 In1 60.7(3) . 7_666
C11 C14 In1 175.7(5) . 7_666
C21 N1 C23 128(2) . .
C22 C21 N1 112.1(18) . .
C21 C22 C22 90.7(19) . 4
C24 C23 N1 126(2) . .

loop_
_geom_bond_atom_site_label_1
_geom_bond_atom_site_label_2
_geom_bond_distance
_geom_bond_site_symmetry_2
In1 O1 2.266(4) .
In1 O1 2.266(4) 2_655
In1 O3 2.293(4) 8_755
In1 O3 2.293(4) 7_565
In1 O2 2.325(4) .
In1 O2 2.325(4) 2_655
In1 O4 2.326(5) 7_565
In1 O4 2.326(5) 8_755
In1 C1 2.654(6) .
In1 C1 2.654(6) 2_655
In1 C14 2.667(6) 8_755
In1 C14 2.667(6) 7_565
O1 C1 1.253(7) .
O2 C1 1.261(7) .
O3 C14 1.240(9) .
O3 In1 2.293(4) 7_666
O4 C14 1.253(9) .
O4 In1 2.326(5) 7_666
C1 C2 1.485(7) .
C2 C7 1.306(8) .
C2 C3 1.412(8) .
C3 C4 1.371(8) .
C3 H3 0.9300 .
C4 C5 1.297(8) .
C4 H4 0.9300 .
C5 C6 1.416(9) .
C5 C8 1.474(8) .
C6 C7 1.370(9) .
C6 H6 0.9300 .
C7 H7 0.9300 .
C8 C13 1.392(9) .
C8 C9 1.403(10) .
C9 C10 1.375(9) .
C9 H9 0.9300 .
C10 C11 1.374(10) .
C10 H10 0.9300 .
C11 C12 1.369(11) .
C11 C14 1.497(8) .
C12 C13 1.387(9) .
C12 H12 0.9300 .
C13 H13 0.9300 .
C14 In1 2.667(6) 7_666
N1 C21 1.479(2) .
N1 C23 1.480(2) .
C21 C22 1.479(2) .
C22 C22 1.87(5) 4
C23 C24 1.480(2) .

loop_
_geom_torsion_atom_site_label_1
_geom_torsion_atom_site_label_2
_geom_torsion_atom_site_label_3
_geom_torsion_atom_site_label_4
_geom_torsion
_geom_torsion_site_symmetry_1
_geom_torsion_site_symmetry_4
O1 In1 O1 C1 -51.4(3) 2_655 .
O3 In1 O1 C1 170.4(4) 8_755 .
O3 In1 O1 C1 52.6(4) 7_565 .
O2 In1 O1 C1 -0.7(3) . .
O2 In1 O1 C1 -93.4(3) 2_655 .
O4 In1 O1 C1 96.5(3) 7_565 .
O4 In1 O1 C1 179.2(3) 8_755 .
C1 In1 O1 C1 -73.1(4) 2_655 .
C14 In1 O1 C1 174.6(3) 8_755 .
C14 In1 O1 C1 78.2(4) 7_565 .
O1 In1 O2 C1 0.7(3) . .
O1 In1 O2 C1 133.4(4) 2_655 .
O3 In1 O2 C1 -12.4(5) 8_755 .
O3 In1 O2 C1 -146.2(4) 7_565 .
O2 In1 O2 C1 76.5(3) 2_655 .
O4 In1 O2 C1 -90.4(4) 7_565 .
O4 In1 O2 C1 -179.0(7) 8_755 .
C1 In1 O2 C1 104.6(4) 2_655 .
C14 In1 O2 C1 -16.7(9) 8_755 .
C14 In1 O2 C1 -118.6(4) 7_565 .
In1 O1 C1 O2 1.2(6) . .
In1 O1 C1 C2 -178.1(5) . .
In1 O2 C1 O1 -1.2(6) . .
In1 O2 C1 C2 178.1(5) . .
O1 In1 C1 O1 134.0(3) 2_655 .
O3 In1 C1 O1 -10.1(4) 8_755 .
O3 In1 C1 O1 -142.8(3) 7_565 .
O2 In1 C1 O1 178.8(6) . .
O2 In1 C1 O1 79.7(3) 2_655 .
O4 In1 C1 O1 -87.1(3) 7_565 .
O4 In1 C1 O1 -2.1(9) 8_755 .
C1 In1 C1 O1 107.2(4) 2_655 .
C14 In1 C1 O1 -7.5(4) 8_755 .
C14 In1 C1 O1 -113.8(4) 7_565 .
O1 In1 C1 O2 -178.8(6) . .
O1 In1 C1 O2 -44.7(4) 2_655 .
O3 In1 C1 O2 171.1(3) 8_755 .
O3 In1 C1 O2 38.5(4) 7_565 .
O2 In1 C1 O2 -99.0(4) 2_655 .
O4 In1 C1 O2 94.1(4) 7_565 .
O4 In1 C1 O2 179.1(6) 8_755 .
C1 In1 C1 O2 -71.6(3) 2_655 .
C14 In1 C1 O2 173.8(3) 8_755 .
C14 In1 C1 O2 67.5(4) 7_565 .
O1 In1 C1 C2 30(7) . .
O1 In1 C1 C2 164(7) 2_655 .
O3 In1 C1 C2 20(7) 8_755 .
O3 In1 C1 C2 -113(7) 7_565 .
O2 In1 C1 C2 -151(7) . .
O2 In1 C1 C2 110(7) 2_655 .
O4 In1 C1 C2 -57(7) 7_565 .
O4 In1 C1 C2 28(7) 8_755 .
C1 In1 C1 C2 137(7) 2_655 .
C14 In1 C1 C2 23(7) 8_755 .
C14 In1 C1 C2 -84(7) 7_565 .
O1 C1 C2 C7 158.3(6) . .
O2 C1 C2 C7 -21.0(9) . .
In1 C1 C2 C7 129(7) . .
O1 C1 C2 C3 -18.2(9) . .
O2 C1 C2 C3 162.4(6) . .
In1 C1 C2 C3 -48(7) . .
C7 C2 C3 C4 0.3(10) . .
C1 C2 C3 C4 176.9(6) . .
C2 C3 C4 C5 -2.1(11) . .
C3 C4 C5 C6 1.5(11) . .
C3 C4 C5 C8 -178.6(7) . .
C4 C5 C6 C7 0.5(13) . .
C8 C5 C6 C7 -179.4(8) . .
C3 C2 C7 C6 1.7(11) . .
C1 C2 C7 C6 -175.1(7) . .
C5 C6 C7 C2 -2.2(13) . .
C4 C5 C8 C13 -151.5(7) . .
C6 C5 C8 C13 28.4(12) . .
C4 C5 C8 C9 29.6(11) . .
C6 C5 C8 C9 -150.5(8) . .
C13 C8 C9 C10 2.8(12) . .
C5 C8 C9 C10 -178.3(7) . .
C8 C9 C10 C11 -3.3(13) . .
C9 C10 C11 C12 2.2(12) . .
C9 C10 C11 C14 179.4(7) . .
C10 C11 C12 C13 -0.5(12) . .
C14 C11 C12 C13 -177.8(6) . .
C11 C12 C13 C8 0.1(11) . .
C9 C8 C13 C12 -1.2(11) . .
C5 C8 C13 C12 179.9(7) . .
In1 O3 C14 O4 -2.4(7) 7_666 .
In1 O3 C14 C11 175.2(5) 7_666 .
In1 O4 C14 O3 2.4(6) 7_666 .
In1 O4 C14 C11 -175.2(5) 7_666 .
C12 C11 C14 O3 -7.8(10) . .
C10 C11 C14 O3 174.9(7) . .
C12 C11 C14 O4 169.8(7) . .
C10 C11 C14 O4 -7.5(10) . .
C12 C11 C14 In1 65(8) . 7_666
C10 C11 C14 In1 -112(7) . 7_666
C23 N1 C21 C22 -71(3) . .
N1 C21 C22 C22 86(2) . 4
C21 N1 C23 C24 101(3) . .
